data_2234714
loop_
_publ_author_name
'Ma, Feng'
'Wei, Dai-Bao'
'Cao, Zhi-Min'

_publ_section_title
;
 <i>catena</i>-Poly[[(<i>p</i>-toluenesulfonato-\k<i>O</i>)silver(I)]-\m-1,3-bis(pyridin-4-yl)propane-\k^2^<i>N</i>:<i>N</i>']
;
_journal_coeditor_code LH5431
_journal_issue 5
_journal_name_full 'Acta Crystallographica Section E'
_journal_page_first m611
_journal_page_last m612
_journal_paper_doi 10.1107/S1600536812015218
_journal_volume 68
_journal_year 2012
_chemical_formula_iupac '[Ag (C7 H7 O3 S) (C13 H14 N2)]'
_chemical_formula_moiety 'C20 H21 Ag N2 O3 S'
_chemical_formula_sum 'C20 H21 Ag N2 O3 S'
_chemical_formula_weight 477.33
_chemical_name_systematic
;
<i>catena</i>-Poly[[(<i>p</i>-toluenesulfonato-\k<i>O</i>)silver(I)]-
\m-1,3-bis(pyridin-4-yl)propane-\k^2^<i>N</i>:<i>N</i>']
;
_space_group_IT_number 14
_symmetry_cell_setting monoclinic
_symmetry_space_group_name_Hall '-P 2yn'
_symmetry_space_group_name_H-M 'P 1 21/n 1'
_atom_sites_solution_hydrogens geom
_atom_sites_solution_primary direct
_atom_sites_solution_secondary difmap
_audit_creation_method SHELXL-97
_cell_angle_alpha 90.00
_cell_angle_beta 98.230(3)
_cell_angle_gamma 90.00
_cell_formula_units_Z 4
_cell_length_a 10.8061(3)
_cell_length_b 9.9466(3)
_cell_length_c 18.4288(5)
_cell_measurement_reflns_used 4048
_cell_measurement_temperature 293(2)
_cell_measurement_theta_max 28.8601
_cell_measurement_theta_min 2.7910
_cell_volume 1960.40(10)
_computing_cell_refinement 'CrysAlis PRO (Agilent, 2010)'
_computing_data_collection 'CrysAlis PRO (Agilent, 2010)'
_computing_data_reduction 'CrysAlis PRO (Agilent, 2010)'
_computing_molecular_graphics 'SHELXTL (Sheldrick, 2008) and DIAMOND (Brandenburg & Putz, 2004)'
_computing_publication_material 'SHELXL97 (Sheldrick, 2008)'
_computing_structure_refinement 'SHELXL97 (Sheldrick, 2008)'
_computing_structure_solution 'SHELXS97 (Sheldrick, 2008)'
_diffrn_ambient_temperature 293(2)
_diffrn_measured_fraction_theta_full 0.999
_diffrn_measured_fraction_theta_max 0.999
_diffrn_measurement_device_type 'Agilent Xcalibur Eos Gemini'
_diffrn_measurement_method '\f and \w scans'
_diffrn_radiation_monochromator graphite
_diffrn_radiation_source 'Enhance (Mo) X-ray Source'
_diffrn_radiation_type MoK\a
_diffrn_radiation_wavelength 0.7107
_diffrn_reflns_av_R_equivalents 0.0295
_diffrn_reflns_av_sigmaI/netI 0.0310
_diffrn_reflns_limit_h_max 12
_diffrn_reflns_limit_h_min -12
_diffrn_reflns_limit_k_max 11
_diffrn_reflns_limit_k_min -11
_diffrn_reflns_limit_l_max 21
_diffrn_reflns_limit_l_min -21
_diffrn_reflns_number 11169
_diffrn_reflns_theta_full 25.00
_diffrn_reflns_theta_max 25.00
_diffrn_reflns_theta_min 2.80
_diffrn_standards_decay_% 0
_diffrn_standards_interval_count 1.0000
_diffrn_standards_interval_time 1.5000
_diffrn_standards_number 0
_exptl_absorpt_coefficient_mu 1.157
_exptl_absorpt_correction_T_max 0.659
_exptl_absorpt_correction_T_min 0.553
_exptl_absorpt_correction_type multi-scan
_exptl_absorpt_process_details '(CrysAlis PRO; Agilent, 2010)'
_exptl_crystal_colour colorless
_exptl_crystal_density_diffrn 1.617
_exptl_crystal_density_method 'not measured'
_exptl_crystal_description block
_exptl_crystal_F_000 968
_exptl_crystal_size_max 0.52
_exptl_crystal_size_mid 0.47
_exptl_crystal_size_min 0.36
_refine_diff_density_max 0.629
_refine_diff_density_min -0.554
_refine_ls_extinction_coef 0.0029(3)
_refine_ls_extinction_method SHELXL
_refine_ls_goodness_of_fit_ref 0.943
_refine_ls_hydrogen_treatment constr
_refine_ls_matrix_type full
_refine_ls_number_parameters 245
_refine_ls_number_reflns 3450
_refine_ls_number_restraints 0
_refine_ls_restrained_S_all 0.943
_refine_ls_R_factor_all 0.0413
_refine_ls_R_factor_gt 0.0303
_refine_ls_shift/su_max 0.001
_refine_ls_shift/su_mean 0.000
_refine_ls_structure_factor_coef Fsqd
_refine_ls_weighting_details 'calc w=1/[\s^2^(Fo^2^)+(0.0320P)^2^+1.9473P] where P=(Fo^2^+2Fc^2^)/3'
_refine_ls_weighting_scheme calc
_refine_ls_wR_factor_gt 0.0731
_refine_ls_wR_factor_ref 0.0750
_reflns_number_gt 2834
_reflns_number_total 3450
_reflns_threshold_expression I>2\s(I)
_cod_data_source_file lh5431.cif
_cod_data_source_block I
_cod_original_sg_symbol_H-M 'P 21/n'
_cod_database_code 2234714
_cod_database_fobs_code 2234714

loop_
_symmetry_equiv_pos_as_xyz
'x, y, z'
'-x+1/2, y+1/2, -z+1/2'
'-x, -y, -z'
'x-1/2, -y-1/2, z-1/2'

loop_
_atom_site_type_symbol
_atom_site_label
_atom_site_fract_x
_atom_site_fract_y
_atom_site_fract_z
_atom_site_U_iso_or_equiv
_atom_site_adp_type
_atom_site_calc_flag
_atom_site_refinement_flags
_atom_site_occupancy
_atom_site_symmetry_multiplicity
C C1 0.6485(3) 0.3186(3) 0.37306(16) 0.0409(7) Uani d . 1 1
C C2 0.5674(3) 0.2730(3) 0.41963(17) 0.0461(8) Uani d . 1 1
H H2 0.5350 0.3328 0.4508 0.055 Uiso calc R 1 1
C C3 0.5348(3) 0.1389(4) 0.4196(2) 0.0555(9) Uani d . 1 1
H H3 0.4799 0.1099 0.4509 0.067 Uiso calc R 1 1
C C4 0.5814(3) 0.0464(4) 0.3743(2) 0.0560(9) Uani d . 1 1
C C5 0.6608(3) 0.0938(4) 0.3271(2) 0.0594(10) Uani d . 1 1
H H5 0.6920 0.0341 0.2953 0.071 Uiso calc R 1 1
C C6 0.6943(3) 0.2273(4) 0.32633(18) 0.0503(8) Uani d . 1 1
H H6 0.7479 0.2566 0.2944 0.060 Uiso calc R 1 1
C C7 0.5484(4) -0.1011(4) 0.3759(3) 0.0888(14) Uani d . 1 1
H H7A 0.5897 -0.1488 0.3410 0.133 Uiso calc R 1 1
H H7B 0.4596 -0.1117 0.3637 0.133 Uiso calc R 1 1
H H7C 0.5750 -0.1364 0.4241 0.133 Uiso calc R 1 1
C C8 1.4014(3) 1.0844(3) 0.16123(17) 0.0428(8) Uani d . 1 1
H H8 1.4868 1.0709 0.1622 0.051 Uiso calc R 1 1
C C9 1.3610(3) 1.1564(3) 0.21756(16) 0.0397(7) Uani d . 1 1
H H9 1.4190 1.1919 0.2548 0.048 Uiso calc R 1 1
C C10 1.2347(3) 1.1757(3) 0.21868(15) 0.0341(7) Uani d . 1 1
C C11 1.1536(3) 1.1223(3) 0.16073(16) 0.0367(7) Uani d . 1 1
H H11 1.0678 1.1325 0.1593 0.044 Uiso calc R 1 1
C C12 1.1999(3) 1.0545(3) 0.10545(17) 0.0399(7) Uani d . 1 1
H H12 1.1438 1.0216 0.0665 0.048 Uiso calc R 1 1
C C13 1.1866(3) 1.2496(3) 0.28054(17) 0.0463(8) Uani d . 1 1
H H13A 1.1419 1.3292 0.2610 0.056 Uiso calc R 1 1
H H13B 1.2573 1.2789 0.3155 0.056 Uiso calc R 1 1
C C14 1.0998(3) 1.1642(3) 0.32062(17) 0.0482(8) Uani d . 1 1
H H14A 1.0670 1.2188 0.3571 0.058 Uiso calc R 1 1
H H14B 1.0297 1.1331 0.2858 0.058 Uiso calc R 1 1
C C15 1.1673(3) 1.0460(4) 0.3572(2) 0.0637(10) Uani d . 1 1
H H15A 1.2369 1.0792 0.3916 0.076 Uiso calc R 1 1
H H15B 1.2021 0.9947 0.3201 0.076 Uiso calc R 1 1
C C16 1.0919(3) 0.9508(3) 0.39783(17) 0.0437(7) Uani d . 1 1
C C17 0.9734(3) 0.9066(3) 0.36888(18) 0.0476(8) Uani d . 1 1
H H17 0.9342 0.9404 0.3244 0.057 Uiso calc R 1 1
H H18 0.8344 0.7824 0.3862 0.057 Uiso d R 1 1
H H19 1.1140 0.7734 0.5447 0.057 Uiso d R 1 1
C C18 0.9136(3) 0.8116(3) 0.40651(17) 0.0444(8) Uani d . 1 1
C C19 1.0775(3) 0.8061(3) 0.49934(17) 0.0488(8) Uani d . 1 1
C C20 1.1415(3) 0.8990(3) 0.46477(18) 0.0496(8) Uani d . 1 1
H H20 1.2198 0.9276 0.4869 0.060 Uiso calc R 1 1
N N1 1.3229(2) 1.0335(2) 0.10532(13) 0.0381(6) Uani d . 1 1
N N2 0.9650(2) 0.7598(2) 0.47099(13) 0.0405(6) Uani d . 1 1
O O1 0.6460(2) 0.5548(2) 0.43292(12) 0.0563(6) Uani d . 1 1
O O2 0.6561(2) 0.5423(3) 0.30278(13) 0.0676(7) Uani d . 1 1
O O3 0.8348(2) 0.4792(2) 0.39088(14) 0.0605(6) Uani d . 1 1
S S1 0.69972(7) 0.48821(8) 0.37467(4) 0.0449(2) Uani d . 1 1
Ag Ag1 0.88538(2) 0.59100(3) 0.521998(14) 0.05157(12) Uani d . 1 1

loop_
_atom_site_aniso_label
_atom_site_aniso_U_11
_atom_site_aniso_U_22
_atom_site_aniso_U_33
_atom_site_aniso_U_12
_atom_site_aniso_U_13
_atom_site_aniso_U_23
C1 0.0369(16) 0.0487(19) 0.0340(16) -0.0031(14) -0.0054(13) 0.0006(15)
C2 0.0455(18) 0.0487(19) 0.0433(19) -0.0037(15) 0.0037(15) -0.0019(16)
C3 0.050(2) 0.059(2) 0.057(2) -0.0110(17) 0.0033(17) 0.0091(19)
C4 0.050(2) 0.053(2) 0.060(2) -0.0068(17) -0.0107(18) -0.0034(19)
C5 0.054(2) 0.062(2) 0.058(2) 0.0060(18) -0.0060(18) -0.0189(19)
C6 0.0407(18) 0.063(2) 0.0458(19) -0.0025(16) 0.0026(15) -0.0042(17)
C7 0.097(3) 0.056(3) 0.110(4) -0.018(2) 0.003(3) -0.011(2)
C8 0.0400(17) 0.0460(18) 0.0442(19) 0.0039(14) 0.0117(15) 0.0086(15)
C9 0.0445(18) 0.0393(17) 0.0344(16) -0.0052(14) 0.0030(14) 0.0018(14)
C10 0.0501(18) 0.0226(14) 0.0316(15) -0.0035(13) 0.0127(13) 0.0041(12)
C11 0.0380(16) 0.0343(16) 0.0388(17) 0.0026(13) 0.0089(14) 0.0025(13)
C12 0.0430(18) 0.0404(17) 0.0356(17) -0.0005(14) 0.0039(13) -0.0004(14)
C13 0.065(2) 0.0344(17) 0.0440(18) -0.0016(15) 0.0219(16) -0.0040(15)
C14 0.065(2) 0.0439(19) 0.0401(18) -0.0010(16) 0.0228(16) -0.0050(15)
C15 0.053(2) 0.074(3) 0.066(2) -0.0001(19) 0.0129(18) 0.026(2)
C16 0.0435(18) 0.0434(18) 0.0454(19) -0.0012(15) 0.0108(15) 0.0054(15)
C17 0.052(2) 0.050(2) 0.0389(18) 0.0011(16) 0.0008(15) 0.0124(15)
C18 0.0397(17) 0.0474(19) 0.0441(19) -0.0037(15) -0.0006(14) 0.0012(16)
C19 0.057(2) 0.053(2) 0.0336(17) -0.0044(17) -0.0048(15) 0.0093(16)
C20 0.0428(18) 0.056(2) 0.047(2) -0.0088(16) -0.0048(15) 0.0068(16)
N1 0.0487(15) 0.0344(13) 0.0325(14) 0.0042(12) 0.0108(12) 0.0028(11)
N2 0.0493(15) 0.0390(14) 0.0334(14) -0.0046(12) 0.0064(12) 0.0024(12)
O1 0.0720(16) 0.0508(14) 0.0460(14) -0.0014(12) 0.0079(12) -0.0029(11)
O2 0.0875(18) 0.0722(17) 0.0398(14) -0.0038(14) -0.0025(12) 0.0167(13)
O3 0.0428(13) 0.0628(15) 0.0735(17) -0.0153(11) 0.0002(12) 0.0014(14)
S1 0.0475(5) 0.0484(5) 0.0371(4) -0.0078(4) 0.0002(3) 0.0058(4)
Ag1 0.0679(2) 0.04608(18) 0.04440(18) -0.00999(12) 0.02079(13) 0.00570(12)

loop_
_atom_type_symbol
_atom_type_description
_atom_type_scat_dispersion_real
_atom_type_scat_dispersion_imag
_atom_type_scat_source
C C 0.0033 0.0016 'International Tables Vol C Tables 4.2.6.8 and 6.1.1.4'
H H 0.0000 0.0000 'International Tables Vol C Tables 4.2.6.8 and 6.1.1.4'
N N 0.0061 0.0033 'International Tables Vol C Tables 4.2.6.8 and 6.1.1.4'
O O 0.0106 0.0060 'International Tables Vol C Tables 4.2.6.8 and 6.1.1.4'
S S 0.1246 0.1234 'International Tables Vol C Tables 4.2.6.8 and 6.1.1.4'
Ag Ag -0.8971 1.1015 'International Tables Vol C Tables 4.2.6.8 and 6.1.1.4'

loop_
_geom_angle_atom_site_label_1
_geom_angle_atom_site_label_2
_geom_angle_atom_site_label_3
_geom_angle_site_symmetry_1
_geom_angle_site_symmetry_3
_geom_angle
_geom_angle_publ_flag
C2 C1 C6 . . 118.8(3) ?
C2 C1 S1 . . 121.6(2) ?
C6 C1 S1 . . 119.5(2) ?
C3 C2 C1 . . 120.0(3) ?
C3 C2 H2 . . 120.0 ?
C1 C2 H2 . . 120.0 ?
C2 C3 C4 . . 121.9(3) ?
C2 C3 H3 . . 119.1 ?
C4 C3 H3 . . 119.1 ?
C3 C4 C5 . . 117.5(3) ?
C3 C4 C7 . . 121.8(4) ?
C5 C4 C7 . . 120.7(4) ?
C6 C5 C4 . . 121.4(3) ?
C6 C5 H5 . . 119.3 ?
C4 C5 H5 . . 119.3 ?
C5 C6 C1 . . 120.4(3) ?
C5 C6 H6 . . 119.8 ?
C1 C6 H6 . . 119.8 ?
C4 C7 H7A . . 109.5 ?
C4 C7 H7B . . 109.5 ?
H7A C7 H7B . . 109.5 ?
C4 C7 H7C . . 109.5 ?
H7A C7 H7C . . 109.5 ?
H7B C7 H7C . . 109.5 ?
N1 C8 C9 . . 122.7(3) ?
N1 C8 H8 . . 118.6 ?
C9 C8 H8 . . 118.6 ?
C10 C9 C8 . . 120.1(3) ?
C10 C9 H9 . . 119.9 ?
C8 C9 H9 . . 119.9 ?
C9 C10 C11 . . 116.9(3) ?
C9 C10 C13 . . 121.8(3) ?
C11 C10 C13 . . 121.3(3) ?
C12 C11 C10 . . 120.1(3) ?
C12 C11 H11 . . 119.9 ?
C10 C11 H11 . . 119.9 ?
N1 C12 C11 . . 122.8(3) ?
N1 C12 H12 . . 118.6 ?
C11 C12 H12 . . 118.6 ?
C10 C13 C14 . . 113.2(2) n
C10 C13 H13A . . 108.9 ?
C14 C13 H13A . . 108.9 ?
C10 C13 H13B . . 108.9 ?
C14 C13 H13B . . 108.9 ?
H13A C13 H13B . . 107.7 ?
C15 C14 C13 . . 111.2(3) n
C15 C14 H14A . . 109.4 ?
C13 C14 H14A . . 109.4 ?
C15 C14 H14B . . 109.4 ?
C13 C14 H14B . . 109.4 ?
H14A C14 H14B . . 108.0 ?
C14 C15 C16 . . 116.9(3) n
C14 C15 H15A . . 108.1 ?
C16 C15 H15A . . 108.1 ?
C14 C15 H15B . . 108.1 ?
C16 C15 H15B . . 108.1 ?
H15A C15 H15B . . 107.3 ?
C20 C16 C17 . . 116.5(3) ?
C20 C16 C15 . . 120.7(3) ?
C17 C16 C15 . . 122.7(3) ?
C18 C17 C16 . . 119.7(3) ?
C18 C17 H17 . . 120.2 ?
C16 C17 H17 . . 120.2 ?
N2 C18 C17 . . 122.8(3) ?
N2 C18 H18 . . 118.5 ?
C17 C18 H18 . . 118.7 ?
N2 C19 C20 . . 123.0(3) ?
N2 C19 H19 . . 118.5 ?
C20 C19 H19 . . 118.5 ?
C19 C20 C16 . . 121.0(3) ?
C19 C20 H20 . . 119.5 ?
C16 C20 H20 . . 119.5 ?
C8 N1 C12 . . 117.3(3) ?
C8 N1 Ag1 . 4_675 122.5(2) ?
C12 N1 Ag1 . 4_675 120.1(2) ?
C19 N2 C18 . . 117.0(3) ?
C19 N2 Ag1 . . 119.6(2) ?
C18 N2 Ag1 . . 122.9(2) ?
O2 S1 O3 . . 113.49(15) ?
O2 S1 O1 . . 113.29(15) ?
O3 S1 O1 . . 111.93(15) ?
O2 S1 C1 . . 106.18(14) ?
O3 S1 C1 . . 104.30(14) ?
O1 S1 C1 . . 106.81(14) ?
N1 Ag1 N2 4_576 . 160.18(9) ?
N1 Ag1 Ag1 4_576 3_766 100.65(7) ?
N2 Ag1 Ag1 . 3_766 87.67(6) ?
N1 Ag1 O3 4_576 . 111.38(8) ?
N2 Ag1 O3 . . 88.42(8) ?

loop_
_geom_bond_atom_site_label_1
_geom_bond_atom_site_label_2
_geom_bond_site_symmetry_2
_geom_bond_distance
_geom_bond_publ_flag
C1 C2 . 1.388(4) ?
C1 C6 . 1.390(4) ?
C1 S1 . 1.775(3) ?
C2 C3 . 1.379(5) ?
C2 H2 . 0.9300 ?
C3 C4 . 1.385(5) ?
C3 H3 . 0.9300 ?
C4 C5 . 1.389(5) ?
C4 C7 . 1.511(5) ?
C5 C6 . 1.377(5) ?
C5 H5 . 0.9300 ?
C6 H6 . 0.9300 ?
C7 H7A . 0.9600 ?
C7 H7B . 0.9600 ?
C7 H7C . 0.9600 ?
C8 N1 . 1.338(4) ?
C8 C9 . 1.382(4) ?
C8 H8 . 0.9300 ?
C9 C10 . 1.381(4) ?
C9 H9 . 0.9300 ?
C10 C11 . 1.386(4) ?
C10 C13 . 1.510(4) ?
C11 C12 . 1.374(4) ?
C11 H11 . 0.9300 ?
C12 N1 . 1.346(4) ?
C12 H12 . 0.9300 ?
C13 C14 . 1.532(4) ?
C13 H13A . 0.9700 ?
C13 H13B . 0.9700 ?
C14 C15 . 1.493(5) ?
C14 H14A . 0.9700 ?
C14 H14B . 0.9700 ?
C15 C16 . 1.515(4) ?
C15 H15A . 0.9700 ?
C15 H15B . 0.9700 ?
C16 C20 . 1.373(4) ?
C16 C17 . 1.387(4) ?
C17 C18 . 1.385(4) ?
C17 H17 . 0.9300 ?
C18 N2 . 1.341(4) ?
C18 H18 . 0.9295 ?
C19 N2 . 1.334(4) ?
C19 C20 . 1.365(4) ?
C19 H19 . 0.9301 ?
C20 H20 . 0.9300 ?
N1 Ag1 4_675 2.155(2) y
N2 Ag1 . 2.162(2) y
O1 S1 . 1.451(2) ?
O2 S1 . 1.445(2) ?
O3 S1 . 1.451(2) ?
O3 Ag1 . 2.645(2) y
Ag1 N1 4_576 2.155(2) ?
Ag1 Ag1 3_766 3.2628(5) ?

loop_
_geom_hbond_atom_site_label_D
_geom_hbond_atom_site_label_H
_geom_hbond_atom_site_label_A
_geom_hbond_site_symmetry_A
_geom_hbond_distance_DH
_geom_hbond_distance_HA
_geom_hbond_distance_DA
_geom_hbond_angle_DHA
_geom_hbond_publ_flag
C14 H14B O2 2_655 0.97 2.56 3.533(4) 177.6 y
C12 H12 O1 4_675 0.93 2.58 3.332(4) 138.3 y
C8 H8 O3 2_755 0.93 2.46 3.305(4) 151.4 y
